data_4061285
loop_
_publ_author_name
'Shin, Richard Y. C.'
'Tan, Geok Kheng'
'Koh, Lip Lin'
'Goh, Lai Yoong'

_publ_section_title
;
Syntheses and Single Crystal X-Ray Diffraction Studies of Acyclic
and Macrocyclic Aza-dithiolate (NS~2~) Complexes of (Arene)ruthenium(II).
Base-Promoted Formation of Tethered Arene and Thiolate-alkylation
Derivatives.
;
_journal_issue 26
_journal_name_full Organometallics
_journal_page_first 6293
_journal_page_last 6298
_journal_paper_doi 10.1021/om049445c
_journal_volume 23
_journal_year 2004
_chemical_formula_sum 'C19 H32 F6 N P Ru S2'
_chemical_formula_weight 584.62
_space_group_IT_number 61
_symmetry_cell_setting orthorhombic
_symmetry_space_group_name_Hall '-P 2ac 2ab'
_symmetry_space_group_name_H-M 'P b c a'
_cell_angle_alpha 90.00
_cell_angle_beta 90.00
_cell_angle_gamma 90.00
_cell_formula_units_Z 8
_cell_length_a 10.0476(5)
_cell_length_b 18.5151(9)
_cell_length_c 24.9301(12)
_cell_measurement_temperature 293(2)
_cell_volume 4637.8(4)
_diffrn_ambient_temperature 293(2)
_exptl_crystal_density_diffrn 1.675
_cod_depositor_comments
;
The following automatic conversions were performed:
'_symmetry_cell_setting' value 'Orthorhombic' changed to 'orthorhombic'
according to '/home/saulius/struct/CIF-dictionaries/cif_core.dic'
dictionary named 'cif_core.dic' version 2.4.1 from 2010-06-29.

Automatic conversion script
Id: cif_fix_enum 1527 2010-12-29 10:47:43Z saulius 
;
_cod_database_code 4061285

loop_
_symmetry_equiv_pos_as_xyz
'x, y, z'
'-x+1/2, -y, z+1/2'
'-x, y+1/2, -z+1/2'
'x+1/2, -y+1/2, -z'
'-x, -y, -z'
'x-1/2, y, -z-1/2'
'x, -y-1/2, z-1/2'
'-x-1/2, y-1/2, z'

loop_
_atom_site_label
_atom_site_type_symbol
_atom_site_fract_x
_atom_site_fract_y
_atom_site_fract_z
_atom_site_U_iso_or_equiv
_atom_site_adp_type
_atom_site_occupancy
_atom_site_symmetry_multiplicity
_atom_site_calc_flag
_atom_site_refinement_flags
_atom_site_disorder_assembly
_atom_site_disorder_group
Ru1 Ru 0.33779(3) 0.796751(14) 0.624268(10) 0.01662(9) Uani 1 1 d . . .
S1 S 0.29087(10) 0.79520(6) 0.53066(4) 0.0311(2) Uani 1 1 d . . .
S2 S 0.50383(10) 0.70904(5) 0.62031(4) 0.0312(2) Uani 1 1 d . A .
N1 N 0.4919(3) 0.86753(16) 0.59624(12) 0.0230(6) Uani 1 1 d . . .
H1 H 0.514(3) 0.8938(19) 0.6200(13) 0.010(9) Uiso 1 1 d . . .
C1 C 0.3864(6) 0.8722(3) 0.50678(18) 0.0429(11) Uani 1 1 d . . .
H1A H 0.460(5) 0.858(2) 0.4866(18) 0.047(14) Uiso 1 1 d . . .
H1B H 0.333(5) 0.899(3) 0.482(2) 0.065(17) Uiso 1 1 d . . .
C2 C 0.4400(5) 0.9159(2) 0.55305(17) 0.0332(9) Uani 1 1 d . . .
H2A H 0.508(4) 0.946(2) 0.5404(16) 0.034(11) Uiso 1 1 d . . .
H2B H 0.376(5) 0.942(2) 0.5687(17) 0.038(12) Uiso 1 1 d . . .
C3 C 0.6142(4) 0.8300(3) 0.5785(2) 0.0398(11) Uani 1 1 d . . .
H3A H 0.679(4) 0.861(2) 0.5806(14) 0.018(10) Uiso 1 1 d . . .
H3B H 0.597(4) 0.812(2) 0.5407(17) 0.034(11) Uiso 1 1 d . . .
C4 C 0.6455(4) 0.7686(3) 0.6150(2) 0.0436(12) Uani 1 1 d . . .
H4A H 0.662(5) 0.784(3) 0.650(2) 0.047(14) Uiso 1 1 d . . .
H4B H 0.714(5) 0.744(3) 0.604(2) 0.048(14) Uiso 1 1 d . . .
C5 C 0.5173(5) 0.6604(2) 0.5572(2) 0.0394(11) Uani 1 1 d . . .
H5A H 0.500(4) 0.688(2) 0.5303(17) 0.030(12) Uiso 1 1 d . . .
H5B H 0.594(5) 0.643(3) 0.5567(18) 0.045(14) Uiso 1 1 d . . .
C6 C 0.4377(9) 0.5946(5) 0.5622(4) 0.0383(19) Uani 0.60 1 d P A 1
H6A H 0.4636 0.5589 0.5862 0.046 Uiso 0.60 1 calc PR A 1
C6A C 0.3880(19) 0.6166(7) 0.5419(6) 0.040(3) Uani 0.40 1 d P A 2
H6AA H 0.3077 0.6416 0.5410 0.048 Uiso 0.40 1 calc PR A 2
C7 C 0.3337(13) 0.5858(8) 0.5340(5) 0.064(3) Uani 0.60 1 d P A 1
H7A H 0.3073 0.6214 0.5099 0.077 Uiso 0.60 1 calc PR A 1
H7B H 0.2838 0.5438 0.5375 0.077 Uiso 0.60 1 calc PR A 1
C7A C 0.386(2) 0.5488(8) 0.5307(6) 0.060(4) Uani 0.40 1 d P A 2
H7AA H 0.4643 0.5221 0.5313 0.072 Uiso 0.40 1 calc PR A 2
H7AB H 0.3058 0.5264 0.5220 0.072 Uiso 0.40 1 calc PR A 2
C8 C 0.3111(4) 0.7683(2) 0.71122(14) 0.0249(8) Uani 1 1 d . . .
C9 C 0.3195(4) 0.8440(2) 0.70573(14) 0.0254(8) Uani 1 1 d . . .
C10 C 0.2269(4) 0.88140(19) 0.67147(14) 0.0252(8) Uani 1 1 d . . .
C11 C 0.1326(3) 0.8419(2) 0.64131(15) 0.0253(8) Uani 1 1 d . . .
C12 C 0.1333(3) 0.7643(2) 0.64285(15) 0.0244(8) Uani 1 1 d . . .
C13 C 0.2191(4) 0.72812(19) 0.67909(14) 0.0241(8) Uani 1 1 d . . .
C14 C 0.3985(6) 0.7287(3) 0.7506(2) 0.0450(12) Uani 1 1 d . . .
H14A H 0.451(7) 0.762(4) 0.767(3) 0.09(2) Uiso 1 1 d . . .
H14B H 0.343(6) 0.711(3) 0.779(3) 0.08(2) Uiso 1 1 d . . .
H14C H 0.433(6) 0.693(3) 0.736(2) 0.056(18) Uiso 1 1 d . . .
C15 C 0.4204(5) 0.8865(3) 0.73726(19) 0.0403(11) Uani 1 1 d . . .
H15A H 0.489(6) 0.862(3) 0.745(2) 0.064(18) Uiso 1 1 d . . .
H15B H 0.389(5) 0.896(3) 0.769(2) 0.066(17) Uiso 1 1 d . . .
H15C H 0.446(5) 0.932(3) 0.723(2) 0.068(17) Uiso 1 1 d . . .
C16 C 0.2281(7) 0.9630(2) 0.6702(2) 0.0450(12) Uani 1 1 d . . .
H16A H 0.308(6) 0.980(3) 0.664(2) 0.07(2) Uiso 1 1 d . . .
H16B H 0.185(7) 0.979(4) 0.642(3) 0.10(3) Uiso 1 1 d . . .
H16C H 0.193(6) 0.980(3) 0.701(3) 0.08(2) Uiso 1 1 d . . .
C17 C 0.0339(6) 0.8802(4) 0.6061(3) 0.0464(12) Uani 1 1 d . . .
H17A H 0.058(5) 0.883(3) 0.573(2) 0.059(17) Uiso 1 1 d . . .
H17B H 0.017(6) 0.923(4) 0.614(2) 0.09(2) Uiso 1 1 d . . .
H17C H -0.028(6) 0.857(4) 0.606(3) 0.08(2) Uiso 1 1 d . . .
C18 C 0.0400(5) 0.7221(3) 0.6076(2) 0.0386(11) Uani 1 1 d . . .
H18A H 0.018(4) 0.745(2) 0.5763(18) 0.038(13) Uiso 1 1 d . . .
H18B H -0.029(6) 0.712(3) 0.626(2) 0.054(16) Uiso 1 1 d . . .
H18C H 0.069(6) 0.682(3) 0.593(2) 0.068(18) Uiso 1 1 d . . .
C19 C 0.2128(6) 0.6470(2) 0.6849(2) 0.0400(11) Uani 1 1 d . . .
H19A H 0.180(6) 0.634(4) 0.714(3) 0.09(2) Uiso 1 1 d . . .
H19B H 0.292(7) 0.625(3) 0.686(2) 0.08(2) Uiso 1 1 d . . .
H19C H 0.162(6) 0.626(4) 0.661(3) 0.09(2) Uiso 1 1 d . . .
P1 P 0.79350(11) 0.52925(5) 0.65304(4) 0.0306(2) Uani 1 1 d . . .
F1 F 0.6454(3) 0.53051(16) 0.67368(15) 0.0759(11) Uani 1 1 d . . .
F2 F 0.7856(3) 0.61259(13) 0.63774(12) 0.0528(7) Uani 1 1 d . . .
F3 F 0.9430(3) 0.52628(14) 0.63213(12) 0.0537(7) Uani 1 1 d . . .
F4 F 0.8044(3) 0.44481(13) 0.66806(11) 0.0510(7) Uani 1 1 d . . .
F5 F 0.7444(3) 0.50685(16) 0.59482(12) 0.0634(8) Uani 1 1 d . . .
F6 F 0.8457(4) 0.54920(18) 0.71077(12) 0.0741(10) Uani 1 1 d . . .

loop_
_atom_site_aniso_label
_atom_site_aniso_U_11
_atom_site_aniso_U_22
_atom_site_aniso_U_33
_atom_site_aniso_U_23
_atom_site_aniso_U_13
_atom_site_aniso_U_12
Ru1 0.01613(14) 0.01684(14) 0.01690(14) -0.00052(10) -0.00086(10) 0.00095(10)
S1 0.0351(5) 0.0382(5) 0.0202(4) -0.0009(4) -0.0066(4) -0.0043(4)
S2 0.0287(5) 0.0278(5) 0.0370(5) 0.0042(4) 0.0059(4) 0.0102(4)
N1 0.0249(16) 0.0212(15) 0.0229(15) -0.0068(12) 0.0019(13) -0.0057(12)
C1 0.058(3) 0.044(3) 0.027(2) 0.0056(19) 0.002(2) -0.012(2)
C2 0.044(3) 0.025(2) 0.031(2) 0.0060(16) 0.0036(19) -0.0061(19)
C3 0.022(2) 0.035(2) 0.062(3) -0.012(2) 0.012(2) -0.0105(19)
C4 0.019(2) 0.047(3) 0.065(3) -0.009(2) -0.002(2) 0.0066(19)
C5 0.041(3) 0.029(2) 0.048(3) -0.007(2) 0.022(2) 0.006(2)
C6 0.051(5) 0.021(4) 0.043(5) 0.010(3) -0.007(4) 0.001(4)
C6A 0.063(10) 0.023(7) 0.033(7) 0.001(6) 0.014(7) -0.001(7)
C7 0.088(10) 0.041(7) 0.064(7) 0.014(6) -0.023(6) -0.022(6)
C7A 0.087(12) 0.029(8) 0.063(9) 0.003(7) 0.022(8) -0.010(8)
C8 0.0263(19) 0.0312(19) 0.0173(17) 0.0001(14) 0.0038(14) 0.0029(16)
C9 0.0247(19) 0.0293(19) 0.0222(17) -0.0029(15) 0.0051(14) -0.0032(15)
C10 0.028(2) 0.0227(18) 0.0244(18) -0.0020(14) 0.0098(15) 0.0020(15)
C11 0.0186(18) 0.030(2) 0.0271(18) 0.0045(15) 0.0048(14) 0.0075(15)
C12 0.0166(18) 0.032(2) 0.0240(17) -0.0022(15) 0.0039(14) -0.0028(15)
C13 0.0274(19) 0.0212(17) 0.0238(18) 0.0028(14) 0.0078(15) -0.0001(15)
C14 0.052(3) 0.056(3) 0.027(2) 0.012(2) -0.009(2) 0.008(3)
C15 0.045(3) 0.043(3) 0.033(2) -0.012(2) -0.004(2) -0.011(2)
C16 0.069(4) 0.018(2) 0.048(3) -0.0025(19) 0.012(3) 0.002(2)
C17 0.037(3) 0.048(3) 0.054(3) 0.007(3) -0.008(2) 0.019(3)
C18 0.025(2) 0.047(3) 0.044(3) -0.005(2) -0.004(2) -0.015(2)
C19 0.053(3) 0.022(2) 0.045(3) 0.0041(19) 0.006(2) -0.004(2)
P1 0.0310(5) 0.0239(5) 0.0368(6) 0.0017(4) 0.0054(4) 0.0031(4)
F1 0.0514(19) 0.0489(18) 0.127(3) 0.0148(19) 0.0449(19) 0.0104(14)
F2 0.0505(16) 0.0258(13) 0.082(2) 0.0128(13) 0.0057(14) 0.0038(12)
F3 0.0354(14) 0.0477(16) 0.078(2) -0.0050(14) 0.0155(13) 0.0012(12)
F4 0.0605(17) 0.0278(13) 0.0646(18) 0.0079(12) 0.0173(14) 0.0114(12)
F5 0.076(2) 0.0600(19) 0.0539(18) -0.0001(14) -0.0262(16) -0.0178(16)
F6 0.119(3) 0.061(2) 0.0420(17) -0.0107(14) -0.0110(17) 0.0159(19)

loop_
_geom_bond_atom_site_label_1
_geom_bond_atom_site_label_2
_geom_bond_distance
_geom_bond_site_symmetry_2
_geom_bond_publ_flag
Ru1 N1 2.145(3) . ?
Ru1 C12 2.190(4) . ?
Ru1 C13 2.215(3) . ?
Ru1 C9 2.219(3) . ?
Ru1 C8 2.247(3) . ?
Ru1 C10 2.255(3) . ?
Ru1 C11 2.265(3) . ?
Ru1 S2 2.3303(10) . ?
Ru1 S1 2.3809(9) . ?
S1 C1 1.819(5) . ?
S2 C4 1.805(5) . ?
S2 C5 1.818(5) . ?
N1 C3 1.479(5) . ?
N1 C2 1.494(5) . ?
C1 C2 1.508(6) . ?
C3 C4 1.490(7) . ?
C5 C6 1.461(9) . ?
C5 C6A 1.578(19) . ?
C6 C7 1.270(15) . ?
C6A C7A 1.286(19) . ?
C8 C9 1.411(5) . ?
C8 C13 1.432(5) . ?
C8 C14 1.507(6) . ?
C9 C10 1.440(5) . ?
C9 C15 1.505(6) . ?
C10 C11 1.413(5) . ?
C10 C16 1.512(5) . ?
C11 C12 1.438(5) . ?
C11 C17 1.502(6) . ?
C12 C13 1.417(5) . ?
C12 C18 1.503(6) . ?
C13 C19 1.511(5) . ?
P1 F1 1.575(3) . ?
P1 F6 1.576(3) . ?
P1 F5 1.588(3) . ?
P1 F3 1.591(3) . ?
P1 F2 1.592(3) . ?
P1 F4 1.611(3) . ?
